data_2239018
loop_
_publ_author_name
'de Oliveira, Adriano Bof'
'Feitosa, B\'arbara Regina Santos'
'N\"ather, Christian'
'Jess, Inke'

_publ_section_title
;
 <i>N</i>-Phenyl-2-(1,2,3,4-tetrahydronaphthalen-1-ylidene)hydrazinecarbothioamide
;
_journal_coeditor_code BT6959
_journal_issue 2
_journal_name_full 'Acta Crystallographica Section E'
_journal_page_first o205
_journal_paper_doi 10.1107/S1600536814001585
_journal_volume 70
_journal_year 2014
_chemical_formula_iupac 'C17 H17 N3 S'
_chemical_formula_moiety 'C17 H17 N3 S'
_chemical_formula_sum 'C17 H17 N3 S'
_chemical_formula_weight 295.40
_chemical_melting_point 452
_chemical_name_systematic <i>N</i>-Phenyl-2-(1,2,3,4-tetrahydronaphthalen-1-ylidene)hydrazinecarbothioamide
_space_group_IT_number 14
_symmetry_cell_setting monoclinic
_symmetry_space_group_name_Hall '-P 2yn'
_symmetry_space_group_name_H-M 'P 1 21/n 1'
_atom_sites_solution_hydrogens geom
_atom_sites_solution_primary direct
_atom_sites_solution_secondary difmap
_audit_creation_method SHELXL-97
_cell_angle_alpha 90.00
_cell_angle_beta 107.495(2)
_cell_angle_gamma 90.00
_cell_formula_units_Z 4
_cell_length_a 8.4415(3)
_cell_length_b 18.0256(7)
_cell_length_c 10.0260(3)
_cell_measurement_reflns_used 26099
_cell_measurement_temperature 200(2)
_cell_measurement_theta_max 28.07
_cell_measurement_theta_min 2.26
_cell_volume 1455.02(9)
_computing_cell_refinement '<i>X-AREA</i> (Stoe & Cie, 2008)'
_computing_data_collection '<i>X-AREA</i> (Stoe & Cie, 2008)'
_computing_data_reduction '<i>X-RED32</i> (Stoe & Cie, 2008)'
_computing_molecular_graphics 'DIAMOND (Brandenburg, 2006)'
_computing_publication_material 'publCIF (Westrip, 2010)'
_computing_structure_refinement 'SHELXL97 (Sheldrick, 2008)'
_computing_structure_solution 'SHELXS97 (Sheldrick, 2008)'
_diffrn_ambient_temperature 200(2)
_diffrn_measured_fraction_theta_full 0.995
_diffrn_measured_fraction_theta_max 0.995
_diffrn_measurement_device_type 'Stoe IPDS-1'
_diffrn_measurement_method '\f scans'
_diffrn_radiation_monochromator graphite
_diffrn_radiation_type MoK\a
_diffrn_radiation_wavelength 0.71073
_diffrn_reflns_av_R_equivalents 0.0685
_diffrn_reflns_av_sigmaI/netI 0.0313
_diffrn_reflns_limit_h_max 11
_diffrn_reflns_limit_h_min -11
_diffrn_reflns_limit_k_max 23
_diffrn_reflns_limit_k_min -23
_diffrn_reflns_limit_l_max 12
_diffrn_reflns_limit_l_min -13
_diffrn_reflns_number 23139
_diffrn_reflns_theta_full 28.07
_diffrn_reflns_theta_max 28.07
_diffrn_reflns_theta_min 2.26
_exptl_absorpt_coefficient_mu 0.219
_exptl_absorpt_correction_type none
_exptl_crystal_colour yellow
_exptl_crystal_density_diffrn 1.348
_exptl_crystal_density_method 'not measured'
_exptl_crystal_description cubic
_exptl_crystal_F_000 624
_exptl_crystal_size_max 0.3
_exptl_crystal_size_mid 0.3
_exptl_crystal_size_min 0.2
_refine_diff_density_max 0.258
_refine_diff_density_min -0.239
_refine_ls_extinction_method none
_refine_ls_goodness_of_fit_ref 1.050
_refine_ls_hydrogen_treatment constr
_refine_ls_matrix_type full
_refine_ls_number_parameters 190
_refine_ls_number_reflns 3520
_refine_ls_number_restraints 0
_refine_ls_restrained_S_all 1.050
_refine_ls_R_factor_all 0.0454
_refine_ls_R_factor_gt 0.0358
_refine_ls_shift/su_max 0.001
_refine_ls_shift/su_mean 0.000
_refine_ls_structure_factor_coef Fsqd
_refine_ls_weighting_details 'calc w=1/[\s^2^(Fo^2^)+(0.0371P)^2^+0.4190P] where P=(Fo^2^+2Fc^2^)/3'
_refine_ls_weighting_scheme calc
_refine_ls_wR_factor_gt 0.0847
_refine_ls_wR_factor_ref 0.0889
_reflns_number_gt 3045
_reflns_number_total 3520
_reflns_threshold_expression I>2sigma(I)
_cod_data_source_file bt6959sup1.cif
_cod_data_source_block I
_cod_original_sg_symbol_H-M 'P 21/n'
_cod_database_code 2239018
_cod_database_fobs_code 2239018

loop_
_symmetry_equiv_pos_as_xyz
'x, y, z'
'-x+1/2, y+1/2, -z+1/2'
'-x, -y, -z'
'x-1/2, -y-1/2, z-1/2'

loop_
_atom_site_type_symbol
_atom_site_label
_atom_site_fract_x
_atom_site_fract_y
_atom_site_fract_z
_atom_site_U_iso_or_equiv
_atom_site_adp_type
_atom_site_calc_flag
_atom_site_refinement_flags
_atom_site_occupancy
_atom_site_symmetry_multiplicity
S S1 0.37784(5) 0.09351(2) 0.54195(3) 0.03751(11) Uani d . 1 1
C C1 0.47689(15) 0.07366(7) 0.70981(13) 0.0270(3) Uani d . 1 1
N N1 0.55649(13) 0.00734(6) 0.74440(11) 0.0284(2) Uani d . 1 1
H H1N 0.5703 -0.0195 0.6754 0.034 Uiso d R 1 1
N N2 0.65846(13) -0.00109(6) 0.88038(11) 0.0278(2) Uani d . 1 1
C C2 0.74837(15) -0.06010(7) 0.91151(12) 0.0250(2) Uani d . 1 1
C C3 0.74732(17) -0.12214(7) 0.81071(13) 0.0291(3) Uani d . 1 1
H H3A 0.8085 -0.1061 0.7455 0.035 Uiso calc R 1 1
H H3B 0.6312 -0.1327 0.7549 0.035 Uiso calc R 1 1
C C4 0.82614(18) -0.19283(7) 0.88489(14) 0.0328(3) Uani d . 1 1
H H4A 0.7561 -0.2134 0.9394 0.039 Uiso calc R 1 1
H H4B 0.8337 -0.2303 0.8149 0.039 Uiso calc R 1 1
C C5 0.99852(18) -0.17606(8) 0.98201(15) 0.0363(3) Uani d . 1 1
H H5A 1.0483 -0.2220 1.0311 0.044 Uiso calc R 1 1
H H5B 1.0702 -0.1583 0.9265 0.044 Uiso calc R 1 1
C C6 0.99093(16) -0.11786(7) 1.08793(14) 0.0286(3) Uani d . 1 1
C C7 1.10660(17) -0.11733(8) 1.22097(15) 0.0351(3) Uani d . 1 1
H H7 1.1929 -0.1532 1.2435 0.042 Uiso calc R 1 1
C C8 1.09825(18) -0.06577(8) 1.32042(15) 0.0383(3) Uani d . 1 1
H H8 1.1796 -0.0657 1.4097 0.046 Uiso calc R 1 1
C C9 0.9709(2) -0.01430(8) 1.28947(14) 0.0382(3) Uani d . 1 1
H H9 0.9627 0.0203 1.3585 0.046 Uiso calc R 1 1
C C10 0.85514(18) -0.01313(7) 1.15781(14) 0.0332(3) Uani d . 1 1
H H10 0.7684 0.0226 1.1370 0.040 Uiso calc R 1 1
C C11 0.86494(15) -0.06406(7) 1.05523(12) 0.0262(3) Uani d . 1 1
N N3 0.48970(14) 0.11902(6) 0.81878(11) 0.0290(2) Uani d . 1 1
H H2N 0.5513 0.1028 0.9008 0.035 Uiso calc R 1 1
C C12 0.41601(15) 0.18985(7) 0.81780(12) 0.0255(2) Uani d . 1 1
C C13 0.51258(16) 0.24662(8) 0.89485(13) 0.0303(3) Uani d . 1 1
H H13 0.6266 0.2382 0.9427 0.036 Uiso calc R 1 1
C C14 0.44270(18) 0.31549(8) 0.90199(14) 0.0341(3) Uani d . 1 1
H H14 0.5089 0.3542 0.9551 0.041 Uiso calc R 1 1
C C15 0.27640(18) 0.32813(8) 0.83178(14) 0.0339(3) Uani d . 1 1
H H15 0.2284 0.3754 0.8362 0.041 Uiso calc R 1 1
C C16 0.18101(16) 0.27136(8) 0.75537(14) 0.0323(3) Uani d . 1 1
H H16 0.0671 0.2799 0.7071 0.039 Uiso calc R 1 1
C C17 0.24953(16) 0.20221(7) 0.74832(13) 0.0286(3) Uani d . 1 1
H H17 0.1828 0.1634 0.6961 0.034 Uiso calc R 1 1

loop_
_atom_site_aniso_label
_atom_site_aniso_U_11
_atom_site_aniso_U_22
_atom_site_aniso_U_33
_atom_site_aniso_U_12
_atom_site_aniso_U_13
_atom_site_aniso_U_23
S1 0.0426(2) 0.0436(2) 0.02103(15) 0.01742(15) 0.00155(13) -0.00099(13)
C1 0.0239(6) 0.0313(6) 0.0248(6) 0.0019(5) 0.0060(5) 0.0000(5)
N1 0.0290(5) 0.0306(6) 0.0223(5) 0.0048(4) 0.0029(4) -0.0006(4)
N2 0.0277(5) 0.0311(6) 0.0223(5) 0.0017(4) 0.0040(4) 0.0024(4)
C2 0.0243(6) 0.0258(6) 0.0246(6) -0.0015(5) 0.0070(5) 0.0022(4)
C3 0.0313(6) 0.0284(6) 0.0261(6) -0.0019(5) 0.0066(5) -0.0003(5)
C4 0.0397(7) 0.0266(6) 0.0331(7) 0.0021(5) 0.0125(6) -0.0002(5)
C5 0.0343(7) 0.0360(7) 0.0395(7) 0.0090(6) 0.0127(6) 0.0045(6)
C6 0.0252(6) 0.0289(6) 0.0315(6) -0.0017(5) 0.0082(5) 0.0069(5)
C7 0.0254(6) 0.0386(7) 0.0377(7) -0.0014(5) 0.0038(5) 0.0131(6)
C8 0.0364(7) 0.0414(8) 0.0292(6) -0.0121(6) -0.0020(5) 0.0101(6)
C9 0.0509(9) 0.0318(7) 0.0266(6) -0.0076(6) 0.0037(6) 0.0003(5)
C10 0.0405(7) 0.0268(7) 0.0288(6) 0.0009(5) 0.0050(5) 0.0019(5)
C11 0.0263(6) 0.0255(6) 0.0254(6) -0.0027(5) 0.0058(5) 0.0044(4)
N3 0.0294(5) 0.0337(6) 0.0202(5) 0.0072(4) 0.0019(4) 0.0002(4)
C12 0.0263(6) 0.0297(6) 0.0205(5) 0.0030(5) 0.0069(4) 0.0008(4)
C13 0.0248(6) 0.0391(7) 0.0242(6) -0.0001(5) 0.0033(5) -0.0019(5)
C14 0.0360(7) 0.0323(7) 0.0310(6) -0.0038(5) 0.0057(5) -0.0058(5)
C15 0.0383(7) 0.0303(7) 0.0318(7) 0.0055(5) 0.0086(6) -0.0012(5)
C16 0.0263(6) 0.0388(7) 0.0292(6) 0.0054(5) 0.0044(5) -0.0012(5)
C17 0.0255(6) 0.0323(7) 0.0266(6) -0.0014(5) 0.0058(5) -0.0036(5)

loop_
_atom_type_symbol
_atom_type_description
_atom_type_scat_dispersion_real
_atom_type_scat_dispersion_imag
_atom_type_scat_source
C C 0.0033 0.0016 'International Tables Vol C Tables 4.2.6.8 and 6.1.1.4'
H H 0.0000 0.0000 'International Tables Vol C Tables 4.2.6.8 and 6.1.1.4'
N N 0.0061 0.0033 'International Tables Vol C Tables 4.2.6.8 and 6.1.1.4'
S S 0.1246 0.1234 'International Tables Vol C Tables 4.2.6.8 and 6.1.1.4'

loop_
_geom_angle_atom_site_label_1
_geom_angle_atom_site_label_2
_geom_angle_atom_site_label_3
_geom_angle
N3 C1 N1 114.44(11)
N3 C1 S1 125.48(10)
N1 C1 S1 120.06(9)
C1 N1 N2 117.35(10)
C1 N1 H1N 116.9
N2 N1 H1N 121.6
C2 N2 N1 118.38(11)
N2 C2 C11 116.45(11)
N2 C2 C3 124.48(11)
C11 C2 C3 119.01(11)
C2 C3 C4 112.33(10)
C2 C3 H3A 109.1
C4 C3 H3A 109.1
C2 C3 H3B 109.1
C4 C3 H3B 109.1
H3A C3 H3B 107.9
C5 C4 C3 109.89(11)
C5 C4 H4A 109.7
C3 C4 H4A 109.7
C5 C4 H4B 109.7
C3 C4 H4B 109.7
H4A C4 H4B 108.2
C6 C5 C4 110.78(11)
C6 C5 H5A 109.5
C4 C5 H5A 109.5
C6 C5 H5B 109.5
C4 C5 H5B 109.5
H5A C5 H5B 108.1
C7 C6 C11 118.80(13)
C7 C6 C5 120.80(12)
C11 C6 C5 120.40(12)
C8 C7 C6 121.45(13)
C8 C7 H7 119.3
C6 C7 H7 119.3
C7 C8 C9 119.65(13)
C7 C8 H8 120.2
C9 C8 H8 120.2
C8 C9 C10 120.11(14)
C8 C9 H9 119.9
C10 C9 H9 119.9
C9 C10 C11 120.61(13)
C9 C10 H10 119.7
C11 C10 H10 119.7
C10 C11 C6 119.32(12)
C10 C11 C2 120.94(11)
C6 C11 C2 119.70(11)
C1 N3 C12 127.91(11)
C1 N3 H2N 116.0
C12 N3 H2N 116.0
C17 C12 C13 119.87(12)
C17 C12 N3 121.61(11)
C13 C12 N3 118.44(11)
C14 C13 C12 120.06(12)
C14 C13 H13 120.0
C12 C13 H13 120.0
C13 C14 C15 120.17(13)
C13 C14 H14 119.9
C15 C14 H14 119.9
C16 C15 C14 119.45(13)
C16 C15 H15 120.3
C14 C15 H15 120.3
C15 C16 C17 120.79(12)
C15 C16 H16 119.6
C17 C16 H16 119.6
C16 C17 C12 119.66(12)
C16 C17 H17 120.2
C12 C17 H17 120.2

loop_
_geom_bond_atom_site_label_1
_geom_bond_atom_site_label_2
_geom_bond_distance
S1 C1 1.6773(13)
C1 N3 1.3427(16)
C1 N1 1.3642(16)
N1 N2 1.3846(14)
N1 H1N 0.8800
N2 C2 1.2894(16)
C2 C11 1.4823(16)
C2 C3 1.5055(18)
C3 C4 1.5238(18)
C3 H3A 0.9900
C3 H3B 0.9900
C4 C5 1.518(2)
C4 H4A 0.9900
C4 H4B 0.9900
C5 C6 1.508(2)
C5 H5A 0.9900
C5 H5B 0.9900
C6 C7 1.3963(18)
C6 C11 1.4033(18)
C7 C8 1.380(2)
C7 H7 0.9500
C8 C9 1.383(2)
C8 H8 0.9500
C9 C10 1.3864(19)
C9 H9 0.9500
C10 C11 1.3995(18)
C10 H10 0.9500
N3 C12 1.4190(16)
N3 H2N 0.8800
C12 C17 1.3861(18)
C12 C13 1.3892(18)
C13 C14 1.3854(19)
C13 H13 0.9500
C14 C15 1.387(2)
C14 H14 0.9500
C15 C16 1.3826(19)
C15 H15 0.9500
C16 C17 1.3849(19)
C16 H16 0.9500
C17 H17 0.9500

loop_
_geom_hbond_atom_site_label_D
_geom_hbond_atom_site_label_H
_geom_hbond_atom_site_label_A
_geom_hbond_site_symmetry_A
_geom_hbond_distance_DH
_geom_hbond_distance_HA
_geom_hbond_distance_DA
_geom_hbond_angle_DHA
N1 H1N S1 3_656 0.88 2.70 3.5793(11) 176.1
N3 H2N N2 . 0.88 2.12 2.5630(15) 110.6

loop_
_geom_torsion_atom_site_label_1
_geom_torsion_atom_site_label_2
_geom_torsion_atom_site_label_3
_geom_torsion_atom_site_label_4
_geom_torsion
N3 C1 N1 N2 -9.03(16)
S1 C1 N1 N2 169.57(9)
C1 N1 N2 C2 -172.78(11)
N1 N2 C2 C11 175.47(10)
N1 N2 C2 C3 -1.69(18)
N2 C2 C3 C4 -163.68(12)
C11 C2 C3 C4 19.23(16)
C2 C3 C4 C5 -53.39(15)
C3 C4 C5 C6 58.18(15)
C4 C5 C6 C7 149.58(12)
C4 C5 C6 C11 -29.09(17)
C11 C6 C7 C8 0.67(19)
C5 C6 C7 C8 -178.02(13)
C6 C7 C8 C9 1.4(2)
C7 C8 C9 C10 -1.9(2)
C8 C9 C10 C11 0.4(2)
C9 C10 C11 C6 1.6(2)
C9 C10 C11 C2 -175.99(12)
C7 C6 C11 C10 -2.16(18)
C5 C6 C11 C10 176.54(12)
C7 C6 C11 C2 175.51(11)
C5 C6 C11 C2 -5.79(18)
N2 C2 C11 C10 11.35(18)
C3 C2 C11 C10 -171.33(12)
N2 C2 C11 C6 -166.29(11)
C3 C2 C11 C6 11.04(17)
N1 C1 N3 C12 -177.29(12)
S1 C1 N3 C12 4.2(2)
C1 N3 C12 C17 47.42(19)
C1 N3 C12 C13 -135.95(14)
C17 C12 C13 C14 -0.13(19)
N3 C12 C13 C14 -176.81(12)
C12 C13 C14 C15 -0.3(2)
C13 C14 C15 C16 0.3(2)
C14 C15 C16 C17 0.1(2)
C15 C16 C17 C12 -0.5(2)
C13 C12 C17 C16 0.51(19)
N3 C12 C17 C16 177.09(11)
